data_7719988
loop_
_publ_author_name
'Pilichos, Evangelos'
'Mayans, Julia'
'Escuer, Albert'

_publ_section_title
;
 Probing the need of a very low axial zero field splitting in MnII systems
 with slow relaxation of the magnetization
;
_journal_name_full 'Dalton Transactions'
_journal_paper_doi 10.1039/D5DT02349A
_journal_year 2026
_chemical_formula_moiety 'C14 H17 Br2 Mn N3'
_chemical_formula_sum 'C14 H17 Br2 Mn N3'
_chemical_formula_weight 442.06
_space_group_crystal_system triclinic
_space_group_IT_number 2
_space_group_name_Hall '-P 1'
_space_group_name_H-M_alt 'P -1'
_atom_sites_solution_hydrogens geom
_audit_creation_method SHELXL-2018/3
_audit_update_record
;
2025-09-08 deposited with the CCDC.	2025-12-02 downloaded from the CCDC.
;
_cell_angle_alpha 73.602(3)
_cell_angle_beta 85.395(3)
_cell_angle_gamma 83.015(3)
_cell_formula_units_Z 2
_cell_length_a 7.4816(7)
_cell_length_b 8.1505(7)
_cell_length_c 13.3712(11)
_cell_measurement_reflns_used 9941
_cell_measurement_temperature 100(2)
_cell_measurement_theta_max 30.62
_cell_measurement_theta_min 2.75
_cell_volume 775.48(12)
_computing_cell_refinement 'Bruker SAINT'
_computing_data_collection 'Bruker APEX3'
_computing_data_reduction 'Bruker SAINT'
_computing_molecular_graphics 'Bruker SHELXTL'
_computing_publication_material 'Bruker SHELXTL'
_computing_structure_refinement 'SHELXL-2018/3 (Sheldrick, 2018)'
_computing_structure_solution 'SHELXT 2014/5 (Sheldrick, 2014)'
_diffrn_ambient_temperature 100(2)
_diffrn_measured_fraction_theta_full 0.976
_diffrn_measured_fraction_theta_max 0.967
_diffrn_measurement_device_type 'D8 Venture'
_diffrn_measurement_method '\f and \w scans'
_diffrn_radiation_type MoK\a
_diffrn_radiation_wavelength 0.71073
_diffrn_reflns_av_R_equivalents 0.0354
_diffrn_reflns_av_unetI/netI 0.0264
_diffrn_reflns_Laue_measured_fraction_full 0.976
_diffrn_reflns_Laue_measured_fraction_max 0.967
_diffrn_reflns_limit_h_max 10
_diffrn_reflns_limit_h_min -10
_diffrn_reflns_limit_k_max 11
_diffrn_reflns_limit_k_min -11
_diffrn_reflns_limit_l_max 19
_diffrn_reflns_limit_l_min -19
_diffrn_reflns_number 22456
_diffrn_reflns_point_group_measured_fraction_full 0.976
_diffrn_reflns_point_group_measured_fraction_max 0.967
_diffrn_reflns_theta_full 25.242
_diffrn_reflns_theta_max 30.617
_diffrn_reflns_theta_min 2.746
_diffrn_source microfocus
_exptl_absorpt_coefficient_mu 5.996
_exptl_absorpt_correction_T_max 0.7461
_exptl_absorpt_correction_T_min 0.5914
_exptl_absorpt_correction_type multi-scan
_exptl_absorpt_process_details sadabs
_exptl_crystal_colour red
_exptl_crystal_density_diffrn 1.893
_exptl_crystal_description prism
_exptl_crystal_F_000 434
_exptl_crystal_preparation 'Magnetic properties'
_exptl_crystal_recrystallization_method 'Re-crystallisation from solvent: Acetonitrile'
_exptl_crystal_size_max 0.300
_exptl_crystal_size_mid 0.150
_exptl_crystal_size_min 0.090
_refine_diff_density_max 0.486
_refine_diff_density_min -0.364
_refine_diff_density_rms 0.068
_refine_ls_extinction_method none
_refine_ls_goodness_of_fit_ref 1.058
_refine_ls_hydrogen_treatment constr
_refine_ls_matrix_type full
_refine_ls_number_parameters 183
_refine_ls_number_reflns 4618
_refine_ls_number_restraints 0
_refine_ls_restrained_S_all 1.058
_refine_ls_R_factor_all 0.0181
_refine_ls_R_factor_gt 0.0166
_refine_ls_shift/su_max 0.004
_refine_ls_shift/su_mean 0.000
_refine_ls_structure_factor_coef Fsqd
_refine_ls_weighting_details 'w=1/[\s^2^(Fo^2^)+(0.0042P)^2^+0.3928P] where P=(Fo^2^+2Fc^2^)/3'
_refine_ls_weighting_scheme calc
_refine_ls_wR_factor_gt 0.0406
_refine_ls_wR_factor_ref 0.0415
_reflns_Friedel_coverage 0.000
_reflns_number_gt 4387
_reflns_number_total 4618
_reflns_threshold_expression 'I > 2\s(I)'
_cod_data_source_file d5dt02349a2.cif
_cod_data_source_block I06ZB35_0m_a
_cod_database_code 7719988
_shelx_shelxl_version_number 2018/3
_shelx_space_group_comment
;
The symmetry employed for this shelxl refinement is uniquely defined
by the following loop, which should always be used as a source of
symmetry information in preference to the above space-group names.
They are only intended as comments.
;

loop_
_space_group_symop_operation_xyz
'x, y, z'
'-x, -y, -z'

loop_
_atom_site_label
_atom_site_type_symbol
_atom_site_fract_x
_atom_site_fract_y
_atom_site_fract_z
_atom_site_U_iso_or_equiv
_atom_site_adp_type
_atom_site_occupancy
_atom_site_site_symmetry_order
_atom_site_calc_flag
_atom_site_refinement_flags_posn
_atom_site_refinement_flags_adp
_atom_site_refinement_flags_occupancy
_atom_site_disorder_assembly
_atom_site_disorder_group
Br1 Br 0.05553(2) 0.48727(2) 0.86235(2) 0.01600(4) Uani 1 1 d . . . . .
Br2 Br 0.17798(2) 0.32317(2) 0.59513(2) 0.01423(4) Uani 1 1 d . . . . .
Mn1 Mn 0.28625(2) 0.46211(2) 0.72115(2) 0.01003(4) Uani 1 1 d . . . . .
N1 N 0.48510(13) 0.22288(13) 0.79443(8) 0.01155(18) Uani 1 1 d . . . . .
N2 N 0.55740(13) 0.54423(13) 0.70211(8) 0.01239(18) Uani 1 1 d . . . . .
N3 N 0.26058(13) 0.74764(13) 0.61505(8) 0.01248(18) Uani 1 1 d . . . . .
C1 C 0.44813(16) 0.06171(15) 0.85075(9) 0.0124(2) Uani 1 1 d . . . . .
C2 C 0.26781(17) 0.03237(16) 0.88598(10) 0.0151(2) Uani 1 1 d . . . . .
H2 H 0.173543 0.123221 0.868272 0.018 Uiso 1 1 calc R U . . .
C3 C 0.22984(18) -0.12751(17) 0.94569(10) 0.0182(2) Uani 1 1 d . . . . .
H3 H 0.108828 -0.146517 0.969037 0.022 Uiso 1 1 calc R U . . .
C4 C 0.3683(2) -0.26452(17) 0.97300(10) 0.0205(3) Uani 1 1 d . . . . .
H4 H 0.339647 -0.374155 1.014844 0.025 Uiso 1 1 calc R U . . .
C5 C 0.54345(19) -0.23994(17) 0.93941(10) 0.0196(2) Uani 1 1 d . . . . .
H5 H 0.635662 -0.332529 0.958088 0.024 Uiso 1 1 calc R U . . .
C6 C 0.58759(17) -0.07669(16) 0.87685(9) 0.0147(2) Uani 1 1 d . . . . .
C7 C 0.76570(17) -0.04485(17) 0.83983(10) 0.0172(2) Uani 1 1 d . . . . .
H7 H 0.860665 -0.135641 0.853612 0.021 Uiso 1 1 calc R U . . .
C8 C 0.80079(16) 0.11761(17) 0.78396(10) 0.0163(2) Uani 1 1 d . . . . .
H8 H 0.919850 0.141410 0.758583 0.020 Uiso 1 1 calc R U . . .
C9 C 0.65622(16) 0.24865(16) 0.76498(9) 0.0128(2) Uani 1 1 d . . . . .
C10 C 0.69069(16) 0.42883(16) 0.71275(9) 0.0134(2) Uani 1 1 d . . . . .
H10 H 0.808693 0.457302 0.687968 0.016 Uiso 1 1 calc R U . . .
C11 C 0.58107(16) 0.72613(15) 0.65479(9) 0.0142(2) Uani 1 1 d . . . . .
H11A H 0.631806 0.743859 0.582278 0.017 Uiso 1 1 calc R U . . .
H11B H 0.664669 0.764821 0.695147 0.017 Uiso 1 1 calc R U . . .
C12 C 0.39606(16) 0.82727(15) 0.65574(10) 0.0143(2) Uani 1 1 d . . . . .
H12A H 0.358909 0.830434 0.727979 0.017 Uiso 1 1 calc R U . . .
H12B H 0.402571 0.947053 0.612264 0.017 Uiso 1 1 calc R U . . .
C13 C 0.08049(17) 0.83788(17) 0.62771(11) 0.0192(2) Uani 1 1 d . . . . .
H13A H 0.080229 0.959855 0.589815 0.029 Uiso 1 1 calc R U . . .
H13B H 0.051231 0.826569 0.701959 0.029 Uiso 1 1 calc R U . . .
H13C H -0.009592 0.787135 0.599763 0.029 Uiso 1 1 calc R U . . .
C14 C 0.29862(18) 0.76105(17) 0.50306(9) 0.0175(2) Uani 1 1 d . . . . .
H14A H 0.203687 0.713101 0.477172 0.026 Uiso 1 1 calc R U . . .
H14B H 0.415296 0.696787 0.493666 0.026 Uiso 1 1 calc R U . . .
H14C H 0.302126 0.882146 0.464047 0.026 Uiso 1 1 calc R U . . .

loop_
_atom_site_aniso_label
_atom_site_aniso_U_11
_atom_site_aniso_U_22
_atom_site_aniso_U_33
_atom_site_aniso_U_23
_atom_site_aniso_U_13
_atom_site_aniso_U_12
Br1 0.01652(6) 0.01777(6) 0.01346(6) -0.00544(4) 0.00549(4) -0.00209(4)
Br2 0.01478(6) 0.01529(6) 0.01481(6) -0.00712(4) -0.00047(4) -0.00306(4)
Mn1 0.00844(8) 0.01068(8) 0.01109(8) -0.00325(6) 0.00101(6) -0.00182(6)
N1 0.0107(4) 0.0125(4) 0.0116(4) -0.0033(4) -0.0011(3) -0.0011(3)
N2 0.0120(4) 0.0137(4) 0.0124(4) -0.0043(4) 0.0004(3) -0.0037(4)
N3 0.0116(4) 0.0125(4) 0.0132(4) -0.0035(4) 0.0006(3) -0.0017(3)
C1 0.0143(5) 0.0121(5) 0.0118(5) -0.0043(4) -0.0019(4) -0.0016(4)
C2 0.0156(5) 0.0141(5) 0.0157(5) -0.0039(4) -0.0012(4) -0.0026(4)
C3 0.0206(6) 0.0178(6) 0.0174(5) -0.0047(5) -0.0005(5) -0.0069(5)
C4 0.0295(7) 0.0127(5) 0.0192(6) -0.0023(5) -0.0042(5) -0.0058(5)
C5 0.0256(6) 0.0129(5) 0.0202(6) -0.0040(5) -0.0065(5) 0.0010(5)
C6 0.0173(5) 0.0142(5) 0.0138(5) -0.0057(4) -0.0044(4) 0.0006(4)
C7 0.0158(6) 0.0168(6) 0.0191(6) -0.0069(5) -0.0042(4) 0.0043(4)
C8 0.0117(5) 0.0197(6) 0.0178(5) -0.0068(5) -0.0015(4) 0.0014(4)
C9 0.0112(5) 0.0160(5) 0.0116(5) -0.0049(4) -0.0011(4) -0.0008(4)
C10 0.0102(5) 0.0178(5) 0.0133(5) -0.0054(4) 0.0003(4) -0.0035(4)
C11 0.0135(5) 0.0138(5) 0.0159(5) -0.0040(4) 0.0009(4) -0.0052(4)
C12 0.0155(5) 0.0125(5) 0.0164(5) -0.0059(4) 0.0001(4) -0.0031(4)
C13 0.0144(5) 0.0165(6) 0.0238(6) -0.0025(5) 0.0003(5) 0.0017(4)
C14 0.0199(6) 0.0204(6) 0.0121(5) -0.0028(4) 0.0003(4) -0.0065(5)

loop_
_atom_type_symbol
_atom_type_description
_atom_type_scat_dispersion_real
_atom_type_scat_dispersion_imag
_atom_type_scat_source
C C 0.0033 0.0016 'International Tables Vol C Tables 4.2.6.8 and 6.1.1.4'
H H 0.0000 0.0000 'International Tables Vol C Tables 4.2.6.8 and 6.1.1.4'
Br Br -0.2901 2.4595 'International Tables Vol C Tables 4.2.6.8 and 6.1.1.4'
Mn Mn 0.3368 0.7283 'International Tables Vol C Tables 4.2.6.8 and 6.1.1.4'
N N 0.0061 0.0033 'International Tables Vol C Tables 4.2.6.8 and 6.1.1.4'

loop_
_geom_angle_atom_site_label_1
_geom_angle_atom_site_label_2
_geom_angle_atom_site_label_3
_geom_angle
_geom_angle_site_symmetry_1
_geom_angle_site_symmetry_3
_geom_angle_publ_flag
N2 Mn1 N1 72.18(4) . . ?
N2 Mn1 N3 73.91(4) . . ?
N1 Mn1 N3 145.32(4) . . ?
N2 Mn1 Br1 126.67(3) . . ?
N1 Mn1 Br1 105.65(3) . . ?
N3 Mn1 Br1 100.20(3) . . ?
N2 Mn1 Br2 120.84(3) . . ?
N1 Mn1 Br2 93.06(3) . . ?
N3 Mn1 Br2 98.06(3) . . ?
Br1 Mn1 Br2 112.480(9) . . ?
C9 N1 C1 118.24(10) . . ?
C9 N1 Mn1 112.19(8) . . ?
C1 N1 Mn1 129.09(8) . . ?
C10 N2 C11 121.35(10) . . ?
C10 N2 Mn1 117.95(8) . . ?
C11 N2 Mn1 119.15(8) . . ?
C13 N3 C14 108.42(10) . . ?
C13 N3 C12 109.05(10) . . ?
C14 N3 C12 111.07(9) . . ?
C13 N3 Mn1 111.97(7) . . ?
C14 N3 Mn1 113.12(8) . . ?
C12 N3 Mn1 103.09(7) . . ?
N1 C1 C2 119.30(11) . . ?
N1 C1 C6 121.36(11) . . ?
C2 C1 C6 119.33(11) . . ?
C3 C2 C1 119.85(12) . . ?
C3 C2 H2 120.1 . . ?
C1 C2 H2 120.1 . . ?
C2 C3 C4 120.96(12) . . ?
C2 C3 H3 119.5 . . ?
C4 C3 H3 119.5 . . ?
C5 C4 C3 120.37(12) . . ?
C5 C4 H4 119.8 . . ?
C3 C4 H4 119.8 . . ?
C4 C5 C6 120.24(12) . . ?
C4 C5 H5 119.9 . . ?
C6 C5 H5 119.9 . . ?
C7 C6 C5 122.47(11) . . ?
C7 C6 C1 118.29(11) . . ?
C5 C6 C1 119.24(12) . . ?
C8 C7 C6 119.64(11) . . ?
C8 C7 H7 120.2 . . ?
C6 C7 H7 120.2 . . ?
C7 C8 C9 118.45(11) . . ?
C7 C8 H8 120.8 . . ?
C9 C8 H8 120.8 . . ?
N1 C9 C8 123.91(11) . . ?
N1 C9 C10 115.96(10) . . ?
C8 C9 C10 120.09(11) . . ?
N2 C10 C9 117.95(10) . . ?
N2 C10 H10 121.0 . . ?
C9 C10 H10 121.0 . . ?
N2 C11 C12 107.35(10) . . ?
N2 C11 H11A 110.2 . . ?
C12 C11 H11A 110.2 . . ?
N2 C11 H11B 110.2 . . ?
C12 C11 H11B 110.2 . . ?
H11A C11 H11B 108.5 . . ?
N3 C12 C11 110.75(10) . . ?
N3 C12 H12A 109.5 . . ?
C11 C12 H12A 109.5 . . ?
N3 C12 H12B 109.5 . . ?
C11 C12 H12B 109.5 . . ?
H12A C12 H12B 108.1 . . ?
N3 C13 H13A 109.5 . . ?
N3 C13 H13B 109.5 . . ?
H13A C13 H13B 109.5 . . ?
N3 C13 H13C 109.5 . . ?
H13A C13 H13C 109.5 . . ?
H13B C13 H13C 109.5 . . ?
N3 C14 H14A 109.5 . . ?
N3 C14 H14B 109.5 . . ?
H14A C14 H14B 109.5 . . ?
N3 C14 H14C 109.5 . . ?
H14A C14 H14C 109.5 . . ?
H14B C14 H14C 109.5 . . ?

loop_
_geom_bond_atom_site_label_1
_geom_bond_atom_site_label_2
_geom_bond_distance
_geom_bond_site_symmetry_2
_geom_bond_publ_flag
Br1 Mn1 2.4891(3) . ?
Br2 Mn1 2.5094(3) . ?
Mn1 N2 2.1862(10) . ?
Mn1 N1 2.3292(10) . ?
Mn1 N3 2.3530(10) . ?
N1 C9 1.3326(15) . ?
N1 C1 1.3658(15) . ?
N2 C10 1.2722(15) . ?
N2 C11 1.4649(15) . ?
N3 C13 1.4756(16) . ?
N3 C14 1.4772(15) . ?
N3 C12 1.4807(15) . ?
C1 C2 1.4185(17) . ?
C1 C6 1.4258(16) . ?
C2 C3 1.3720(17) . ?
C2 H2 0.9500 . ?
C3 C4 1.4151(19) . ?
C3 H3 0.9500 . ?
C4 C5 1.370(2) . ?
C4 H4 0.9500 . ?
C5 C6 1.4189(18) . ?
C5 H5 0.9500 . ?
C6 C7 1.4120(18) . ?
C7 C8 1.3692(18) . ?
C7 H7 0.9500 . ?
C8 C9 1.4090(17) . ?
C8 H8 0.9500 . ?
C9 C10 1.4815(17) . ?
C10 H10 0.9500 . ?
C11 C12 1.5236(17) . ?
C11 H11A 0.9900 . ?
C11 H11B 0.9900 . ?
C12 H12A 0.9900 . ?
C12 H12B 0.9900 . ?
C13 H13A 0.9800 . ?
C13 H13B 0.9800 . ?
C13 H13C 0.9800 . ?
C14 H14A 0.9800 . ?
C14 H14B 0.9800 . ?
C14 H14C 0.9800 . ?
